data_1505266
loop_
_publ_author_name
'Fujita, Ken-ichi'
'Tanino, Nobuhide'
'Yamaguchi, Ryohei'

_publ_section_title
;
 Ligand-promoted dehydrogenation of alcohols catalyzed by Cp*Ir complexes.
 A new catalytic system for oxidant-free oxidation of alcohols.
;
_journal_issue 1
_journal_name_full 'Organic letters'
_journal_page_first 109
_journal_page_last 111
_journal_paper_doi 10.1021/ol062806v
_journal_volume 9
_journal_year 2007
_chemical_formula_moiety 'C15 H20 Cl2 Ir N O '
_chemical_formula_sum 'C15 H20 Cl2 Ir N O'
_chemical_formula_weight 493.46
_space_group_IT_number 61
_symmetry_cell_setting orthorhombic
_symmetry_Int_Tables_number 61
_symmetry_space_group_name_Hall '-P 2ac 2ab'
_symmetry_space_group_name_H-M 'P b c a'
_cell_angle_alpha 90.0000
_cell_angle_beta 90.0000
_cell_angle_gamma 90.0000
_cell_formula_units_Z 8
_cell_length_a 14.1344(4)
_cell_length_b 14.9960(4)
_cell_length_c 15.2331(4)
_cell_measurement_reflns_used 22741
_cell_measurement_temperature 173.1
_cell_measurement_theta_max 27.5
_cell_measurement_theta_min 3.0
_cell_volume 3228.80(15)
_computing_cell_refinement PROCESS-AUTO
_computing_data_collection PROCESS-AUTO
_computing_data_reduction CrystalStructure
_computing_publication_material 'CrystalStructure 3.7.0'
_computing_structure_refinement CRYSTALS
_computing_structure_solution 'DIRDIF99 (PATTY)'
_diffrn_detector_area_resol_mean 10.00
_diffrn_measured_fraction_theta_full 0.999
_diffrn_measured_fraction_theta_max 0.999
_diffrn_measurement_device_type 'Rigaku RAXIS-RAPID'
_diffrn_measurement_method \w
_diffrn_radiation_type 'Mo K\a'
_diffrn_radiation_wavelength 0.71075
_diffrn_reflns_av_R_equivalents 0.094
_diffrn_reflns_limit_h_max 18
_diffrn_reflns_limit_h_min -17
_diffrn_reflns_limit_k_max 19
_diffrn_reflns_limit_k_min -19
_diffrn_reflns_limit_l_max 19
_diffrn_reflns_limit_l_min -19
_diffrn_reflns_number 29773
_diffrn_reflns_theta_full 27.49
_diffrn_reflns_theta_max 27.49
_exptl_absorpt_coefficient_mu 8.618
_exptl_absorpt_correction_T_max 0.075
_exptl_absorpt_correction_T_min 0.021
_exptl_absorpt_correction_type multi-scan
_exptl_absorpt_process_details
;
    Higashi, T. (1995). Program for Absorption Correction.
    Rigaku Corporation, Tokyo, Japan.
;
_exptl_crystal_colour orange
_exptl_crystal_density_diffrn 2.030
_exptl_crystal_density_method 'not measured'
_exptl_crystal_description block
_exptl_crystal_F_000 1888.00
_exptl_crystal_size_max 0.44
_exptl_crystal_size_mid 0.34
_exptl_crystal_size_min 0.30
_refine_diff_density_max 1.06
_refine_diff_density_min -1.91
_refine_ls_extinction_method none
_refine_ls_goodness_of_fit_ref 1.099
_refine_ls_hydrogen_treatment refall
_refine_ls_number_parameters 200
_refine_ls_number_reflns 2477
_refine_ls_R_factor_gt 0.0271
_refine_ls_shift/su_max 0.0000
_refine_ls_structure_factor_coef F
_refine_ls_weighting_details
;
    Chebychev polynomial with 3 parameters (Carruthers & Watkin, 1979)
    10.2281    -6.8720    7.9199
;
_refine_ls_weighting_scheme calc
_refine_ls_wR_factor_ref 0.0310
_reflns_number_gt 2477
_reflns_number_total 3699
_reflns_threshold_expression F^2^>2.0\s(F^2^)
_cod_data_source_file ol062806vsi20061118_034346.cif
_cod_data_source_block '_complex1c'
_cod_original_formula_sum 'C15 H20 Cl2 Ir N O '
_cod_database_code 1505266

loop_
_symmetry_equiv_pos_site_id
_symmetry_equiv_pos_as_xyz
1 +X,+Y,+Z
2 1/2-X,1/2+Y,+Z
3 +X,1/2-Y,1/2+Z
4 1/2-X,-Y,1/2+Z
5 -X,-Y,-Z
6 1/2+X,1/2-Y,-Z
7 -X,1/2+Y,1/2-Z
8 1/2+X,+Y,1/2-Z

loop_
_atom_site_label
_atom_site_type_symbol
_atom_site_fract_x
_atom_site_fract_y
_atom_site_fract_z
_atom_site_U_iso_or_equiv
_atom_site_adp_type
_atom_site_occupancy
_atom_site_symmetry_multiplicity
_atom_site_calc_flag
_atom_site_refinement_flags
Ir(1) Ir 0.062230(10) 0.173250(10) 0.171010(10) 0.01669(5) Uani 1.00 1 d .
Cl(1) Cl 0.00820(10) 0.32708(8) 0.17778(8) 0.0264(2) Uani 1.00 1 d .
Cl(2) Cl -0.07985(8) 0.13379(9) 0.09471(8) 0.0250(2) Uani 1.00 1 d .
O(1) O -0.1140(3) 0.0857(3) 0.5343(2) 0.0442(12) Uani 1.00 1 d .
N(1) N -0.0152(2) 0.1525(2) 0.2880(2) 0.0200(9) Uani 1.00 1 d .
C(1) C -0.0592(3) 0.0750(3) 0.3030(3) 0.0257(12) Uani 1.00 1 d .
C(2) C -0.0941(4) 0.0512(3) 0.3838(3) 0.0300(13) Uani 1.00 1 d .
C(3) C -0.0815(3) 0.1098(3) 0.4540(3) 0.0279(13) Uani 1.00 1 d .
C(4) C -0.0369(4) 0.1905(4) 0.4391(3) 0.0327(14) Uani 1.00 1 d .
C(5) C -0.0049(3) 0.2087(3) 0.3563(3) 0.0256(12) Uani 1.00 1 d .
C(6) C 0.1842(3) 0.1056(3) 0.2226(3) 0.0258(12) Uani 1.00 1 d .
C(7) C 0.2098(3) 0.1953(3) 0.1981(3) 0.0254(12) Uani 1.00 1 d .
C(8) C 0.1932(3) 0.2047(3) 0.1043(3) 0.0228(11) Uani 1.00 1 d .
C(9) C 0.1586(3) 0.1224(3) 0.0718(3) 0.0228(11) Uani 1.00 1 d .
C(10) C 0.1495(3) 0.0602(3) 0.1454(3) 0.0212(11) Uani 1.00 1 d .
C(11) C 0.1917(4) 0.0647(4) 0.3121(3) 0.0345(14) Uani 1.00 1 d .
C(12) C 0.2512(4) 0.2650(4) 0.2567(3) 0.0360(14) Uani 1.00 1 d .
C(13) C 0.2126(4) 0.2845(4) 0.0501(4) 0.0345(15) Uani 1.00 1 d .
C(14) C 0.1351(4) 0.1000(4) -0.0217(3) 0.0358(15) Uani 1.00 1 d .
C(15) C 0.1197(4) -0.0349(3) 0.1392(4) 0.0382(15) Uani 1.00 1 d .
H(1) H -0.0671 0.0345 0.2556 0.031 Uiso 1.00 1 c R
H(2) H -0.1258 -0.0040 0.3920 0.036 Uiso 1.00 1 c R
H(3) H -0.0286 0.2321 0.4855 0.039 Uiso 1.00 1 c R
H(4) H 0.0260 0.2640 0.3464 0.031 Uiso 1.00 1 c R
H(5) H 0.2150 0.1077 0.3525 0.042 Uiso 1.00 1 c R
H(6) H 0.2339 0.0154 0.3100 0.041 Uiso 1.00 1 c R
H(7) H 0.1310 0.0449 0.3305 0.041 Uiso 1.00 1 c R
H(8) H 0.2631 0.3177 0.2239 0.043 Uiso 1.00 1 c R
H(9) H 0.3088 0.2437 0.2812 0.043 Uiso 1.00 1 c R
H(10) H 0.2077 0.2778 0.3026 0.043 Uiso 1.00 1 c R
H(11) H 0.1962 0.2727 -0.0092 0.042 Uiso 1.00 1 c R
H(12) H 0.2779 0.2992 0.0536 0.042 Uiso 1.00 1 c R
H(13) H 0.1760 0.3331 0.0713 0.042 Uiso 1.00 1 c R
H(14) H 0.1153 0.0396 -0.0257 0.043 Uiso 1.00 1 c R
H(15) H 0.1892 0.1089 -0.0577 0.043 Uiso 1.00 1 c R
H(16) H 0.0854 0.1379 -0.0411 0.043 Uiso 1.00 1 c R
H(17) H 0.1240 -0.0615 0.1957 0.046 Uiso 1.00 1 c R
H(18) H 0.1599 -0.0658 0.0995 0.046 Uiso 1.00 1 c R
H(19) H 0.0563 -0.0382 0.1190 0.046 Uiso 1.00 1 c R

loop_
_atom_site_aniso_label
_atom_site_aniso_U_11
_atom_site_aniso_U_22
_atom_site_aniso_U_33
_atom_site_aniso_U_12
_atom_site_aniso_U_13
_atom_site_aniso_U_23
Ir(1) 0.01589(11) 0.01709(10) 0.01708(11) -0.00137(6) 0.00054(6) -0.00032(6)
Cl(1) 0.0323(6) 0.0198(5) 0.0273(5) 0.0022(4) 0.0025(4) -0.0004(5)
Cl(2) 0.0202(5) 0.0304(5) 0.0245(5) -0.0039(4) -0.0032(4) -0.0022(5)
O(1) 0.049(2) 0.061(2) 0.0223(19) -0.024(2) 0.0064(18) 0.0054(19)
N(1) 0.022(2) 0.0177(19) 0.0202(19) -0.0005(15) 0.0004(16) -0.0011(15)
C(1) 0.024(2) 0.029(2) 0.024(2) -0.000(2) -0.001(2) -0.004(2)
C(2) 0.027(2) 0.030(2) 0.033(2) -0.013(2) 0.001(2) 0.004(2)
C(3) 0.024(2) 0.038(2) 0.021(2) -0.003(2) 0.0036(19) 0.006(2)
C(4) 0.035(2) 0.036(3) 0.027(2) -0.003(2) 0.000(2) -0.004(2)
C(5) 0.032(2) 0.022(2) 0.022(2) -0.001(2) -0.001(2) -0.001(2)
C(6) 0.020(2) 0.029(2) 0.028(2) 0.001(2) 0.004(2) 0.001(2)
C(7) 0.020(2) 0.027(2) 0.029(2) -0.0008(19) 0.0002(19) 0.003(2)
C(8) 0.014(2) 0.029(2) 0.025(2) -0.0005(19) 0.0048(19) -0.001(2)
C(9) 0.015(2) 0.024(2) 0.029(2) 0.0034(18) 0.0029(18) -0.004(2)
C(10) 0.017(2) 0.026(2) 0.021(2) 0.0011(18) 0.0029(17) -0.0014(19)
C(11) 0.031(2) 0.044(3) 0.028(2) 0.002(2) -0.004(2) 0.010(2)
C(12) 0.030(2) 0.043(3) 0.035(2) -0.011(2) -0.004(2) -0.005(2)
C(13) 0.035(2) 0.032(3) 0.037(3) -0.006(2) 0.006(2) 0.004(2)
C(14) 0.033(2) 0.045(3) 0.029(2) 0.003(2) 0.001(2) -0.009(2)
C(15) 0.041(3) 0.023(2) 0.050(3) 0.006(2) 0.001(2) 0.000(2)

loop_
_atom_type_symbol
_atom_type_description
_atom_type_scat_dispersion_real
_atom_type_scat_dispersion_imag
_atom_type_scat_source
C C 0.003 0.002
;
International Tables for Crystallography
(1992, Vol. C, Tables 4.2.6.8 and 6.1.1.4)
;
H H 0.000 0.000
;
International Tables for Crystallography
(1992, Vol. C, Table 6.1.1.4)
;
Cl Cl 0.148 0.159
;
International Tables for Crystallography
(1992, Vol. C, Tables 4.2.6.8 and 6.1.1.4)
;
N N 0.006 0.003
;
International Tables for Crystallography
(1992, Vol. C, Tables 4.2.6.8 and 6.1.1.4)
;
O O 0.011 0.006
;
International Tables for Crystallography
(1992, Vol. C, Tables 4.2.6.8 and 6.1.1.4)
;
Ir Ir -1.444 7.990
;
International Tables for Crystallography
(1992, Vol. C, Tables 4.2.6.8 and 6.1.1.4)
;

loop_
_geom_angle_atom_site_label_1
_geom_angle_atom_site_label_2
_geom_angle_atom_site_label_3
_geom_angle
Cl(1) Ir(1) Cl(2) 89.52(4)
Cl(1) Ir(1) N(1) 86.63(11)
Cl(1) Ir(1) C(6) 133.18(14)
Cl(1) Ir(1) C(7) 98.65(14)
Cl(1) Ir(1) C(8) 94.69(14)
Cl(1) Ir(1) C(9) 124.03(14)
Cl(1) Ir(1) C(10) 160.63(13)
Cl(2) Ir(1) N(1) 86.49(11)
Cl(2) Ir(1) C(6) 137.17(14)
Cl(2) Ir(1) C(7) 160.73(15)
Cl(2) Ir(1) C(8) 122.89(13)
Cl(2) Ir(1) C(9) 95.81(13)
Cl(2) Ir(1) C(10) 101.53(13)
N(1) Ir(1) C(6) 92.15(17)
N(1) Ir(1) C(7) 111.27(18)
N(1) Ir(1) C(8) 150.56(17)
N(1) Ir(1) C(9) 149.20(17)
N(1) Ir(1) C(10) 109.67(17)
C(6) Ir(1) C(7) 39.2(2)
C(6) Ir(1) C(8) 65.72(19)
C(6) Ir(1) C(9) 65.52(19)
C(6) Ir(1) C(10) 39.42(19)
C(7) Ir(1) C(8) 39.42(19)
C(7) Ir(1) C(9) 65.15(19)
C(7) Ir(1) C(10) 66.20(19)
C(8) Ir(1) C(9) 38.16(19)
C(8) Ir(1) C(10) 65.96(19)
C(9) Ir(1) C(10) 39.73(19)
Ir(1) N(1) C(1) 120.8(3)
Ir(1) N(1) C(5) 120.2(3)
C(1) N(1) C(5) 117.5(4)
N(1) C(1) C(2) 123.0(4)
C(1) C(2) C(3) 118.6(5)
O(1) C(3) C(2) 118.7(5)
O(1) C(3) C(4) 122.3(5)
C(2) C(3) C(4) 118.9(4)
C(3) C(4) C(5) 118.4(5)
N(1) C(5) C(4) 123.5(5)
Ir(1) C(6) C(7) 70.5(2)
Ir(1) C(6) C(10) 69.7(2)
Ir(1) C(6) C(11) 125.7(3)
C(7) C(6) C(10) 108.3(4)
C(7) C(6) C(11) 126.8(4)
C(10) C(6) C(11) 124.9(4)
Ir(1) C(7) C(6) 70.3(2)
Ir(1) C(7) C(8) 70.7(2)
Ir(1) C(7) C(12) 127.0(3)
C(6) C(7) C(8) 107.7(4)
C(6) C(7) C(12) 126.6(4)
C(8) C(7) C(12) 125.6(4)
Ir(1) C(8) C(7) 69.9(2)
Ir(1) C(8) C(9) 71.2(2)
Ir(1) C(8) C(13) 126.7(3)
C(7) C(8) C(9) 108.3(4)
C(7) C(8) C(13) 126.6(4)
C(9) C(8) C(13) 125.1(4)
Ir(1) C(9) C(8) 70.6(2)
Ir(1) C(9) C(10) 68.7(2)
Ir(1) C(9) C(14) 126.9(3)
C(8) C(9) C(10) 108.6(4)
C(8) C(9) C(14) 127.0(4)
C(10) C(9) C(14) 124.4(4)
Ir(1) C(10) C(6) 70.9(2)
Ir(1) C(10) C(9) 71.6(2)
Ir(1) C(10) C(15) 127.5(3)
C(6) C(10) C(9) 107.1(4)
C(6) C(10) C(15) 126.8(4)
C(9) C(10) C(15) 125.9(4)
N(1) C(1) H(1) 118.6
C(2) C(1) H(1) 118.3
C(1) C(2) H(2) 120.9
C(3) C(2) H(2) 120.5
C(3) C(4) H(3) 120.7
C(5) C(4) H(3) 120.9
N(1) C(5) H(4) 118.3
C(4) C(5) H(4) 118.2
C(6) C(11) H(5) 109.6
C(6) C(11) H(6) 109.4
C(6) C(11) H(7) 109.4
H(5) C(11) H(6) 109.5
H(5) C(11) H(7) 109.5
H(6) C(11) H(7) 109.5
C(7) C(12) H(8) 109.7
C(7) C(12) H(9) 109.6
C(7) C(12) H(10) 109.1
H(8) C(12) H(9) 109.5
H(8) C(12) H(10) 109.5
H(9) C(12) H(10) 109.5
C(8) C(13) H(11) 109.5
C(8) C(13) H(12) 109.7
C(8) C(13) H(13) 109.3
H(11) C(13) H(12) 109.5
H(11) C(13) H(13) 109.5
H(12) C(13) H(13) 109.5
C(9) C(14) H(14) 109.8
C(9) C(14) H(15) 109.7
C(9) C(14) H(16) 108.9
H(14) C(14) H(15) 109.5
H(14) C(14) H(16) 109.5
H(15) C(14) H(16) 109.5
C(10) C(15) H(17) 109.1
C(10) C(15) H(18) 109.7
C(10) C(15) H(19) 109.6
H(17) C(15) H(18) 109.5
H(17) C(15) H(19) 109.5
H(18) C(15) H(19) 109.5

loop_
_geom_bond_atom_site_label_1
_geom_bond_atom_site_label_2
_geom_bond_distance
Ir(1) Cl(1) 2.4321(12)
Ir(1) Cl(2) 2.3946(11)
Ir(1) N(1) 2.115(4)
Ir(1) C(6) 2.149(5)
Ir(1) C(7) 2.152(4)
Ir(1) C(8) 2.164(4)
Ir(1) C(9) 2.172(4)
Ir(1) C(10) 2.133(5)
O(1) C(3) 1.356(6)
N(1) C(1) 1.338(6)
N(1) C(5) 1.346(6)
C(1) C(2) 1.372(7)
C(2) C(3) 1.394(7)
C(3) C(4) 1.383(8)
C(4) C(5) 1.368(7)
C(6) C(7) 1.443(7)
C(6) C(10) 1.444(7)
C(6) C(11) 1.499(7)
C(7) C(8) 1.455(7)
C(7) C(12) 1.494(8)
C(8) C(9) 1.417(7)
C(8) C(13) 1.479(7)
C(9) C(10) 1.463(7)
C(9) C(14) 1.502(7)
C(10) C(15) 1.490(7)
C(1) H(1) 0.950
C(2) H(2) 0.950
C(4) H(3) 0.950
C(5) H(4) 0.950
C(11) H(5) 0.950
C(11) H(6) 0.950
C(11) H(7) 0.950
C(12) H(8) 0.950
C(12) H(9) 0.950
C(12) H(10) 0.950
C(13) H(11) 0.950
C(13) H(12) 0.950
C(13) H(13) 0.950
C(14) H(14) 0.950
C(14) H(15) 0.950
C(14) H(16) 0.950
C(15) H(17) 0.950
C(15) H(18) 0.950
C(15) H(19) 0.950

loop_
_geom_contact_atom_site_label_1
_geom_contact_atom_site_label_2
_geom_contact_distance
_geom_contact_site_symmetry_2
Ir(1) C(1) 3.027(5) .
Ir(1) C(5) 3.024(5) .
Ir(1) C(11) 3.259(5) .
Ir(1) C(12) 3.276(6) .
Ir(1) C(13) 3.270(6) .
Ir(1) C(14) 3.300(6) .
Ir(1) C(15) 3.262(5) .
Cl(1) Cl(2) 3.3988(17) .
Cl(1) O(1) 3.078(4) 55403
Cl(1) N(1) 3.128(4) .
Cl(1) C(5) 3.253(5) .
Cl(1) C(7) 3.482(5) .
Cl(1) C(8) 3.385(5) .
Cl(1) C(13) 3.540(6) .
Cl(2) Cl(1) 3.3988(17) .
Cl(2) N(1) 3.096(4) .
Cl(2) C(1) 3.306(5) .
Cl(2) C(4) 3.596(6) 55403
Cl(2) C(9) 3.392(4) .
Cl(2) C(10) 3.511(4) .
Cl(2) C(14) 3.554(5) .
O(1) Cl(1) 3.078(4) 55503
O(1) C(2) 2.367(6) .
O(1) C(4) 2.399(7) .
O(1) C(11) 3.430(7) 55605
O(1) C(14) 3.558(7) 45508
N(1) Cl(1) 3.128(4) .
N(1) Cl(2) 3.096(4) .
N(1) C(2) 2.383(6) .
N(1) C(3) 2.771(6) .
N(1) C(4) 2.391(7) .
N(1) C(6) 3.071(6) .
N(1) C(7) 3.522(6) .
N(1) C(10) 3.472(6) .
N(1) C(11) 3.229(7) .
C(1) Ir(1) 3.027(5) .
C(1) Cl(2) 3.306(5) .
C(1) C(3) 2.378(7) .
C(1) C(4) 2.720(8) .
C(1) C(5) 2.295(7) .
C(1) C(11) 3.553(8) .
C(2) O(1) 2.367(6) .
C(2) N(1) 2.383(6) .
C(2) C(4) 2.392(8) .
C(2) C(5) 2.709(7) .
C(3) N(1) 2.771(6) .
C(3) C(1) 2.378(7) .
C(3) C(5) 2.363(7) .
C(4) Cl(2) 3.596(6) 55503
C(4) O(1) 2.399(7) .
C(4) N(1) 2.391(7) .
C(4) C(1) 2.720(8) .
C(4) C(2) 2.392(8) .
C(5) Ir(1) 3.024(5) .
C(5) Cl(1) 3.253(5) .
C(5) C(1) 2.295(7) .
C(5) C(2) 2.709(7) .
C(5) C(3) 2.363(7) .
C(5) C(11) 3.583(8) .
C(6) N(1) 3.071(6) .
C(6) C(8) 2.340(7) .
C(6) C(9) 2.338(7) .
C(6) C(12) 2.624(8) .
C(6) C(15) 2.623(8) .
C(7) Cl(1) 3.482(5) .
C(7) N(1) 3.522(6) .
C(7) C(9) 2.328(7) .
C(7) C(10) 2.340(7) .
C(7) C(11) 2.631(8) .
C(7) C(13) 2.621(8) .
C(8) Cl(1) 3.385(5) .
C(8) C(6) 2.340(7) .
C(8) C(10) 2.339(7) .
C(8) C(12) 2.624(7) .
C(8) C(14) 2.612(7) .
C(9) Cl(2) 3.392(4) .
C(9) C(6) 2.338(7) .
C(9) C(7) 2.328(7) .
C(9) C(13) 2.571(7) .
C(9) C(15) 2.630(7) .
C(10) Cl(2) 3.511(4) .
C(10) N(1) 3.472(6) .
C(10) C(7) 2.340(7) .
C(10) C(8) 2.339(7) .
C(10) C(11) 2.609(7) .
C(10) C(14) 2.623(7) .
C(11) Ir(1) 3.259(5) .
C(11) O(1) 3.430(7) 55605
C(11) N(1) 3.229(7) .
C(11) C(1) 3.553(8) .
C(11) C(5) 3.583(8) .
C(11) C(7) 2.631(8) .
C(11) C(10) 2.609(7) .
C(11) C(12) 3.232(9) .
C(11) C(15) 3.194(8) .
C(12) Ir(1) 3.276(6) .
C(12) C(6) 2.624(8) .
C(12) C(8) 2.624(7) .
C(12) C(11) 3.232(9) .
C(12) C(13) 3.207(8) .
C(13) Ir(1) 3.270(6) .
C(13) Cl(1) 3.540(6) .
C(13) C(7) 2.621(8) .
C(13) C(9) 2.571(7) .
C(13) C(12) 3.207(8) .
C(13) C(14) 3.171(8) .
C(14) Ir(1) 3.300(6) .
C(14) Cl(2) 3.554(5) .
C(14) O(1) 3.558(7) 55508
C(14) C(8) 2.612(7) .
C(14) C(10) 2.623(7) .
C(14) C(13) 3.171(8) .
C(14) C(15) 3.187(9) .
C(15) Ir(1) 3.262(5) .
C(15) C(6) 2.623(8) .
C(15) C(9) 2.630(7) .
C(15) C(11) 3.194(8) .
C(15) C(14) 3.187(9) .
Ir(1) H(1) 3.054 .
Ir(1) H(3) 3.413 55403
Ir(1) H(4) 3.041 .
Ir(1) H(7) 3.249 .
Ir(1) H(10) 3.272 .
Ir(1) H(13) 3.262 .
Ir(1) H(16) 3.290 .
Ir(1) H(19) 3.269 .
Cl(1) H(1) 3.377 55507
Cl(1) H(2) 3.212 55507
Cl(1) H(3) 3.105 55403
Cl(1) H(4) 2.748 .
Cl(1) H(9) 3.146 45508
Cl(1) H(10) 3.481 .
Cl(1) H(13) 2.875 .
Cl(1) H(17) 3.162 55507
Cl(2) H(1) 2.873 .
Cl(2) H(3) 2.709 55403
Cl(2) H(5) 3.035 45508
Cl(2) H(6) 3.491 45508
Cl(2) H(9) 2.961 45508
Cl(2) H(12) 3.187 45506
Cl(2) H(14) 2.849 55505
Cl(2) H(16) 3.120 .
Cl(2) H(18) 3.328 55505
Cl(2) H(19) 3.238 .
Cl(2) H(19) 3.573 55505
O(1) H(2) 2.556 .
O(1) H(3) 2.613 .
O(1) H(6) 3.286 55605
O(1) H(7) 2.852 55605
O(1) H(15) 2.826 45508
N(1) H(1) 1.978 .
N(1) H(2) 3.234 .
N(1) H(3) 3.241 .
N(1) H(4) 1.981 .
N(1) H(5) 3.464 .
N(1) H(7) 2.701 .
N(1) H(9) 3.029 45508
C(1) H(2) 2.031 .
C(1) H(4) 3.150 .
C(1) H(6) 3.509 45508
C(1) H(7) 2.759 .
C(1) H(9) 3.395 45508
C(2) H(1) 2.006 .
C(2) H(3) 3.258 .
C(2) H(7) 3.285 .
C(2) H(13) 3.537 54507
C(3) H(1) 3.232 .
C(3) H(2) 2.047 .
C(3) H(3) 2.038 .
C(3) H(4) 3.216 .
C(3) H(12) 3.469 45508
C(4) H(2) 3.255 .
C(4) H(4) 2.001 .
C(4) H(11) 3.432 55503
C(4) H(12) 3.086 45508
C(4) H(16) 3.115 55503
C(5) H(1) 3.154 .
C(5) H(3) 2.027 .
C(5) H(5) 3.456 .
C(5) H(7) 3.142 .
C(5) H(9) 3.406 45508
C(5) H(10) 3.282 .
C(5) H(11) 3.514 55503
C(5) H(16) 3.060 55503
C(6) H(2) 3.600 55508
C(6) H(5) 2.026 .
C(6) H(6) 2.024 .
C(6) H(7) 2.024 .
C(6) H(8) 3.371 .
C(6) H(9) 2.862 .
C(6) H(10) 2.875 .
C(6) H(17) 2.678 .
C(6) H(18) 3.199 .
C(6) H(19) 3.226 .
C(7) H(4) 3.593 .
C(7) H(5) 2.695 .
C(7) H(6) 3.210 .
C(7) H(7) 3.225 .
C(7) H(8) 2.022 .
C(7) H(9) 2.022 .
C(7) H(10) 2.016 .
C(7) H(11) 3.369 .
C(7) H(12) 2.863 .
C(7) H(13) 2.869 .
C(8) H(8) 2.678 .
C(8) H(9) 3.206 .
C(8) H(10) 3.220 .
C(8) H(11) 2.006 .
C(8) H(12) 2.009 .
C(8) H(13) 2.005 .
C(8) H(14) 3.356 .
C(8) H(15) 2.855 .
C(8) H(16) 2.868 .
C(9) H(11) 2.624 .
C(9) H(12) 3.155 .
C(9) H(13) 3.170 .
C(9) H(14) 2.031 .
C(9) H(15) 2.030 .
C(9) H(16) 2.020 .
C(9) H(17) 3.376 .
C(9) H(18) 2.852 .
C(9) H(19) 2.898 .
C(10) H(1) 3.513 .
C(10) H(2) 3.367 55508
C(10) H(5) 3.363 .
C(10) H(6) 2.857 .
C(10) H(7) 2.841 .
C(10) H(14) 2.670 .
C(10) H(15) 3.228 .
C(10) H(16) 3.201 .
C(10) H(17) 2.012 .
C(10) H(18) 2.019 .
C(10) H(19) 2.018 .
C(11) H(1) 3.590 55508
C(11) H(9) 3.189 .
C(11) H(10) 3.207 .
C(11) H(17) 2.764 .
C(12) H(4) 3.464 .
C(12) H(5) 2.820 .
C(12) H(12) 3.159 .
C(12) H(13) 3.186 .
C(12) H(15) 3.513 55503
C(12) H(17) 3.277 55502
C(13) H(2) 3.513 55507
C(13) H(3) 3.557 55403
C(13) H(5) 3.417 55403
C(13) H(8) 2.786 .
C(13) H(15) 3.122 .
C(13) H(16) 3.162 .
C(13) H(18) 2.975 55502
C(14) H(3) 3.421 55403
C(14) H(4) 3.251 55403
C(14) H(10) 3.402 55403
C(14) H(11) 2.736 .
C(14) H(18) 3.117 .
C(14) H(19) 3.182 .
C(14) H(19) 3.220 55505
C(15) H(1) 3.347 .
C(15) H(6) 3.153 .
C(15) H(7) 3.154 .
C(15) H(8) 3.048 54502
C(15) H(12) 3.160 54502
C(15) H(14) 2.751 .
H(1) Ir(1) 3.054 .
H(1) Cl(1) 3.377 54507
H(1) Cl(2) 2.873 .
H(1) N(1) 1.978 .
H(1) C(2) 2.006 .
H(1) C(3) 3.232 .
H(1) C(5) 3.154 .
H(1) C(10) 3.513 .
H(1) C(11) 3.590 45508
H(1) C(15) 3.347 .
H(1) H(2) 2.311 .
H(1) H(6) 2.999 45508
H(1) H(7) 3.028 .
H(1) H(17) 3.195 .
H(1) H(19) 2.926 .
H(2) Cl(1) 3.212 54507
H(2) O(1) 2.556 .
H(2) N(1) 3.234 .
H(2) C(1) 2.031 .
H(2) C(3) 2.047 .
H(2) C(4) 3.255 .
H(2) C(6) 3.600 45508
H(2) C(10) 3.367 45508
H(2) C(13) 3.513 54507
H(2) H(1) 2.311 .
H(2) H(13) 2.605 54507
H(2) H(18) 3.169 45508
H(3) Ir(1) 3.413 55503
H(3) Cl(1) 3.105 55503
H(3) Cl(2) 2.709 55503
H(3) O(1) 2.613 .
H(3) N(1) 3.241 .
H(3) C(2) 3.258 .
H(3) C(3) 2.038 .
H(3) C(5) 2.027 .
H(3) C(13) 3.557 55503
H(3) C(14) 3.421 55503
H(3) H(4) 2.306 .
H(3) H(11) 3.179 55503
H(3) H(12) 2.974 45508
H(3) H(13) 3.320 55503
H(3) H(16) 2.561 55503
H(4) Ir(1) 3.041 .
H(4) Cl(1) 2.748 .
H(4) N(1) 1.981 .
H(4) C(1) 3.150 .
H(4) C(3) 3.216 .
H(4) C(4) 2.001 .
H(4) C(7) 3.593 .
H(4) C(12) 3.464 .
H(4) C(14) 3.251 55503
H(4) H(3) 2.306 .
H(4) H(5) 3.554 .
H(4) H(10) 2.662 .
H(4) H(11) 3.306 55503
H(4) H(15) 3.330 55503
H(4) H(16) 2.410 55503
H(4) H(17) 3.428 55507
H(4) H(19) 3.230 55507
H(5) Cl(2) 3.035 55508
H(5) N(1) 3.464 .
H(5) C(5) 3.456 .
H(5) C(6) 2.026 .
H(5) C(7) 2.695 .
H(5) C(10) 3.363 .
H(5) C(12) 2.820 .
H(5) C(13) 3.417 55503
H(5) H(4) 3.554 .
H(5) H(6) 1.551 .
H(5) H(7) 1.551 .
H(5) H(9) 2.665 .
H(5) H(10) 2.663 .
H(5) H(11) 2.780 55503
H(5) H(12) 3.482 55503
H(5) H(13) 3.493 55503
H(6) Cl(2) 3.491 55508
H(6) O(1) 3.286 55605
H(6) C(1) 3.509 55508
H(6) C(6) 2.024 .
H(6) C(7) 3.210 .
H(6) C(10) 2.857 .
H(6) C(15) 3.153 .
H(6) H(1) 2.999 55508
H(6) H(5) 1.551 .
H(6) H(7) 1.551 .
H(6) H(8) 3.242 54502
H(6) H(14) 3.388 55504
H(6) H(15) 2.953 55504
H(6) H(17) 2.603 .
H(6) H(18) 3.585 .
H(7) Ir(1) 3.249 .
H(7) O(1) 2.852 55605
H(7) N(1) 2.701 .
H(7) C(1) 2.759 .
H(7) C(2) 3.285 .
H(7) C(5) 3.142 .
H(7) C(6) 2.024 .
H(7) C(7) 3.225 .
H(7) C(10) 2.841 .
H(7) C(15) 3.154 .
H(7) H(1) 3.028 .
H(7) H(5) 1.551 .
H(7) H(6) 1.551 .
H(7) H(17) 2.603 .
H(8) C(6) 3.371 .
H(8) C(7) 2.022 .
H(8) C(8) 2.678 .
H(8) C(13) 2.786 .
H(8) C(15) 3.048 55502
H(8) H(6) 3.242 55502
H(8) H(9) 1.551 .
H(8) H(10) 1.551 .
H(8) H(12) 2.617 .
H(8) H(13) 2.641 .
H(8) H(17) 2.451 55502
H(8) H(18) 2.798 55502
H(9) Cl(1) 3.146 55508
H(9) Cl(2) 2.961 55508
H(9) N(1) 3.029 55508
H(9) C(1) 3.395 55508
H(9) C(5) 3.406 55508
H(9) C(6) 2.862 .
H(9) C(7) 2.022 .
H(9) C(8) 3.206 .
H(9) C(11) 3.189 .
H(9) H(5) 2.665 .
H(9) H(8) 1.551 .
H(9) H(10) 1.551 .
H(9) H(11) 3.576 55503
H(9) H(12) 3.592 .
H(9) H(17) 3.335 55502
H(10) Ir(1) 3.272 .
H(10) Cl(1) 3.481 .
H(10) C(5) 3.282 .
H(10) C(6) 2.875 .
H(10) C(7) 2.016 .
H(10) C(8) 3.220 .
H(10) C(11) 3.207 .
H(10) C(14) 3.402 55503
H(10) H(4) 2.662 .
H(10) H(5) 2.663 .
H(10) H(8) 1.551 .
H(10) H(9) 1.551 .
H(10) H(11) 2.970 55503
H(10) H(15) 2.736 55503
H(10) H(16) 3.204 55503
H(11) C(4) 3.432 55403
H(11) C(5) 3.514 55403
H(11) C(7) 3.369 .
H(11) C(8) 2.006 .
H(11) C(9) 2.624 .
H(11) C(14) 2.736 .
H(11) H(3) 3.179 55403
H(11) H(4) 3.306 55403
H(11) H(5) 2.780 55403
H(11) H(9) 3.576 55403
H(11) H(10) 2.970 55403
H(11) H(12) 1.551 .
H(11) H(13) 1.551 .
H(11) H(15) 2.566 .
H(11) H(16) 2.602 .
H(11) H(18) 3.571 55502
H(12) Cl(2) 3.187 55506
H(12) C(3) 3.469 55508
H(12) C(4) 3.086 55508
H(12) C(7) 2.863 .
H(12) C(8) 2.009 .
H(12) C(9) 3.155 .
H(12) C(12) 3.159 .
H(12) C(15) 3.160 55502
H(12) H(3) 2.974 55508
H(12) H(5) 3.482 55403
H(12) H(8) 2.617 .
H(12) H(9) 3.592 .
H(12) H(11) 1.551 .
H(12) H(13) 1.551 .
H(12) H(15) 3.548 .
H(12) H(17) 3.312 55502
H(12) H(18) 2.316 55502
H(12) H(19) 3.527 55502
H(13) Ir(1) 3.262 .
H(13) Cl(1) 2.875 .
H(13) C(2) 3.537 55507
H(13) C(7) 2.869 .
H(13) C(8) 2.005 .
H(13) C(9) 3.170 .
H(13) C(12) 3.186 .
H(13) H(2) 2.605 55507
H(13) H(3) 3.320 55403
H(13) H(5) 3.493 55403
H(13) H(8) 2.641 .
H(13) H(11) 1.551 .
H(13) H(12) 1.551 .
H(13) H(18) 2.804 55502
H(14) Cl(2) 2.849 55505
H(14) C(8) 3.356 .
H(14) C(9) 2.031 .
H(14) C(10) 2.670 .
H(14) C(15) 2.751 .
H(14) H(6) 3.388 55404
H(14) H(14) 3.557 55505
H(14) H(15) 1.551 .
H(14) H(16) 1.551 .
H(14) H(18) 2.556 .
H(14) H(19) 2.630 .
H(14) H(19) 2.810 55505
H(15) O(1) 2.826 55508
H(15) C(8) 2.855 .
H(15) C(9) 2.030 .
H(15) C(10) 3.228 .
H(15) C(12) 3.513 55403
H(15) C(13) 3.122 .
H(15) H(4) 3.330 55403
H(15) H(6) 2.953 55404
H(15) H(10) 2.736 55403
H(15) H(11) 2.566 .
H(15) H(12) 3.548 .
H(15) H(14) 1.551 .
H(15) H(16) 1.551 .
H(15) H(18) 3.573 .
H(16) Ir(1) 3.290 .
H(16) Cl(2) 3.120 .
H(16) C(4) 3.115 55403
H(16) C(5) 3.060 55403
H(16) C(8) 2.868 .
H(16) C(9) 2.020 .
H(16) C(10) 3.201 .
H(16) C(13) 3.162 .
H(16) H(3) 2.561 55403
H(16) H(4) 2.410 55403
H(16) H(10) 3.204 55403
H(16) H(11) 2.602 .
H(16) H(14) 1.551 .
H(16) H(15) 1.551 .
H(16) H(19) 2.766 55505
H(17) Cl(1) 3.162 54507
H(17) C(6) 2.678 .
H(17) C(9) 3.376 .
H(17) C(10) 2.012 .
H(17) C(11) 2.764 .
H(17) C(12) 3.277 54502
H(17) H(1) 3.195 .
H(17) H(4) 3.428 54507
H(17) H(6) 2.603 .
H(17) H(7) 2.603 .
H(17) H(8) 2.451 54502
H(17) H(9) 3.335 54502
H(17) H(12) 3.312 54502
H(17) H(18) 1.551 .
H(17) H(19) 1.551 .
H(18) Cl(2) 3.328 55505
H(18) C(6) 3.199 .
H(18) C(9) 2.852 .
H(18) C(10) 2.019 .
H(18) C(13) 2.975 54502
H(18) C(14) 3.117 .
H(18) H(2) 3.169 55508
H(18) H(6) 3.585 .
H(18) H(8) 2.798 54502
H(18) H(11) 3.571 54502
H(18) H(12) 2.316 54502
H(18) H(13) 2.804 54502
H(18) H(14) 2.556 .
H(18) H(15) 3.573 .
H(18) H(17) 1.551 .
H(18) H(19) 1.551 .
H(19) Ir(1) 3.269 .
H(19) Cl(2) 3.238 .
H(19) Cl(2) 3.573 55505
H(19) C(6) 3.226 .
H(19) C(9) 2.898 .
H(19) C(10) 2.018 .
H(19) C(14) 3.182 .
H(19) C(14) 3.220 55505
H(19) H(1) 2.926 .
H(19) H(4) 3.230 54507
H(19) H(12) 3.527 54502
H(19) H(14) 2.630 .
H(19) H(14) 2.810 55505
H(19) H(16) 2.766 55505
H(19) H(17) 1.551 .
H(19) H(18) 1.551 .
